data_7100024
loop_
_publ_author_name
'M.Concepcion Gimeno'
'Javier E. Aguado'
'Maria Jose Calhorda'
'Antonio Laguna'

_publ_section_title
;
Unprecedented 3-M3 Coordination Mode in a Terpyridine Ligand
;
_journal_name_full 'Chemical Communications'
_journal_paper_doi 10.1039/b502515j
_journal_year 2005
_chemical_formula_sum 'C44 H21 Au3 Cl2 F15 Fe N3'
_chemical_formula_weight 1594.29
_space_group_IT_number 14
_symmetry_cell_setting monoclinic
_symmetry_space_group_name_Hall '-P 2yn'
_symmetry_space_group_name_H-M 'P 1 21/n 1'
_cell_angle_alpha 90.00
_cell_angle_beta 102.965(2)
_cell_angle_gamma 90.00
_cell_formula_units_Z 4
_cell_length_a 11.5020(9)
_cell_length_b 22.9336(19)
_cell_length_c 16.6010(13)
_cell_measurement_temperature 100(2)
_cell_volume 4267.4(6)
_diffrn_ambient_temperature 100(2)
_exptl_crystal_density_diffrn 2.481
_cod_depositor_comments
;
The following automatic conversions were performed:
'_symmetry_cell_setting' value 'Monoclinic' changed to 'monoclinic'
according to '/home/saulius/struct/CIF-dictionaries/cif_core.dic'
dictionary named 'cif_core.dic' version 2.4.1 from 2010-06-29.

Automatic conversion script
Id: cif_fix_enum 1527 2010-12-29 10:47:43Z saulius 
;
_cod_original_sg_symbol_H-M 'P 21/n'
_cod_database_code 7100024

loop_
_symmetry_equiv_pos_as_xyz
'x, y, z'
'-x+1/2, y+1/2, -z+1/2'
'-x, -y, -z'
'x-1/2, -y-1/2, z-1/2'

loop_
_atom_site_label
_atom_site_type_symbol
_atom_site_fract_x
_atom_site_fract_y
_atom_site_fract_z
_atom_site_U_iso_or_equiv
_atom_site_adp_type
_atom_site_occupancy
_atom_site_symmetry_multiplicity
_atom_site_calc_flag
_atom_site_refinement_flags
_atom_site_disorder_assembly
_atom_site_disorder_group
Au1 Au 0.57319(4) 0.110383(17) 0.79299(3) 0.03199(12) Uani 1 1 d . . .
Au2 Au 0.51846(5) 0.06813(2) 0.60737(3) 0.04903(16) Uani 1 1 d . . .
Au3 Au 0.52505(4) 0.081408(17) 0.96296(3) 0.03095(12) Uani 1 1 d . . .
Fe1 Fe 0.12045(15) -0.15415(6) 0.72225(10) 0.0361(4) Uani 1 1 d . . .
C1 C 0.1649(10) -0.0776(4) 0.7807(7) 0.032(3) Uani 1 1 d . . .
C2 C 0.0469(11) -0.0769(4) 0.7326(7) 0.036(3) Uani 1 1 d . . .
H2 H 0.0181 -0.0515 0.6874 0.044 Uiso 1 1 calc R . .
C3 C -0.0207(12) -0.1189(5) 0.7611(7) 0.048(3) Uani 1 1 d . . .
H3 H -0.1033 -0.1262 0.7406 0.057 Uiso 1 1 calc R . .
C4 C 0.0558(11) -0.1487(5) 0.8261(8) 0.046(3) Uani 1 1 d . . .
H4 H 0.0334 -0.1805 0.8560 0.055 Uiso 1 1 calc R . .
C5 C 0.1724(11) -0.1238(4) 0.8403(6) 0.038(3) Uani 1 1 d . . .
H5 H 0.2408 -0.1353 0.8808 0.045 Uiso 1 1 calc R . .
C6 C 0.2285(13) -0.1702(5) 0.6438(8) 0.052(4) Uani 1 1 d . . .
H6 H 0.2923 -0.1462 0.6358 0.062 Uiso 1 1 calc R . .
C7 C 0.1143(14) -0.1665(6) 0.5994(8) 0.060(4) Uani 1 1 d . . .
H7 H 0.0840 -0.1401 0.5556 0.072 Uiso 1 1 calc R . .
C8 C 0.0483(11) -0.2104(5) 0.6319(7) 0.043(3) Uani 1 1 d . . .
H8 H -0.0348 -0.2178 0.6140 0.052 Uiso 1 1 calc R . .
C9 C 0.1277(13) -0.2406(5) 0.6947(8) 0.052(4) Uani 1 1 d . . .
H9 H 0.1079 -0.2728 0.7250 0.063 Uiso 1 1 calc R . .
C10 C 0.2392(13) -0.2158(5) 0.7051(8) 0.055(4) Uani 1 1 d . . .
H10 H 0.3092 -0.2266 0.7446 0.066 Uiso 1 1 calc R . .
N1 N 0.4473(8) 0.0422(4) 0.7737(5) 0.031(2) Uani 1 1 d . . .
N2 N 0.3824(9) 0.1206(3) 0.6290(6) 0.045(3) Uani 1 1 d . . .
N3 N 0.6328(8) 0.0145(3) 0.9352(5) 0.027(2) Uani 1 1 d . . .
C11 C 0.2637(10) -0.0387(4) 0.7750(6) 0.030(3) Uani 1 1 d . . .
C12 C 0.2433(11) 0.0130(4) 0.7298(6) 0.036(3) Uani 1 1 d . . .
H12 H 0.1651 0.0222 0.6996 0.043 Uiso 1 1 calc R . .
C13 C 0.3371(10) 0.0511(4) 0.7290(6) 0.028(3) Uani 1 1 d . . .
C14 C 0.4662(10) -0.0083(4) 0.8172(6) 0.030(3) Uani 1 1 d . . .
C15 C 0.3783(11) -0.0478(4) 0.8163(6) 0.034(3) Uani 1 1 d . . .
H15 H 0.3977 -0.0834 0.8456 0.041 Uiso 1 1 calc R . .
C16 C 0.3111(10) 0.1063(4) 0.6790(7) 0.032(3) Uani 1 1 d . . .
C17 C 0.2126(11) 0.1387(5) 0.6834(7) 0.042(3) Uani 1 1 d . . .
H17 H 0.1626 0.1270 0.7190 0.050 Uiso 1 1 calc R . .
C18 C 0.1870(12) 0.1876(5) 0.6366(8) 0.051(3) Uani 1 1 d . . .
H18 H 0.1193 0.2107 0.6391 0.061 Uiso 1 1 calc R . .
C19 C 0.2608(13) 0.2028(5) 0.5857(8) 0.057(4) Uani 1 1 d . . .
H19 H 0.2430 0.2362 0.5513 0.068 Uiso 1 1 calc R . .
C20 C 0.3624(11) 0.1694(5) 0.5841(6) 0.043(3) Uani 1 1 d . . .
H20 H 0.4162 0.1813 0.5515 0.052 Uiso 1 1 calc R . .
C21 C 0.5899(10) -0.0202(4) 0.8674(7) 0.030(3) Uani 1 1 d . . .
C22 C 0.6599(11) -0.0636(4) 0.8471(7) 0.036(3) Uani 1 1 d . . .
H22 H 0.6324 -0.0873 0.7997 0.044 Uiso 1 1 calc R . .
C23 C 0.7712(11) -0.0719(5) 0.8971(8) 0.047(3) Uani 1 1 d . . .
H23 H 0.8196 -0.1027 0.8846 0.056 Uiso 1 1 calc R . .
C24 C 0.8137(10) -0.0383(5) 0.9626(7) 0.041(3) Uani 1 1 d . . .
H24 H 0.8919 -0.0438 0.9954 0.049 Uiso 1 1 calc R . .
C25 C 0.7416(11) 0.0037(5) 0.9807(7) 0.039(3) Uani 1 1 d . . .
H25 H 0.7700 0.0268 1.0285 0.046 Uiso 1 1 calc R . .
C31 C 0.6934(10) 0.1754(4) 0.8168(7) 0.032(3) Uani 1 1 d . . .
C32 C 0.7774(10) 0.1785(5) 0.8911(7) 0.035(3) Uani 1 1 d . . .
C33 C 0.8616(11) 0.2220(5) 0.9075(8) 0.042(3) Uani 1 1 d . . .
C34 C 0.8657(11) 0.2648(5) 0.8514(9) 0.049(4) Uani 1 1 d . . .
C35 C 0.7809(12) 0.2651(5) 0.7771(9) 0.047(3) Uani 1 1 d . . .
C36 C 0.6978(11) 0.2206(5) 0.7618(7) 0.038(3) Uani 1 1 d . . .
F1 F 0.7820(6) 0.1388(3) 0.9492(4) 0.0518(19) Uani 1 1 d . . .
F2 F 0.9408(6) 0.2235(3) 0.9799(4) 0.058(2) Uani 1 1 d . . .
F3 F 0.9469(7) 0.3065(3) 0.8628(5) 0.077(3) Uani 1 1 d . . .
F4 F 0.7803(7) 0.3067(3) 0.7221(5) 0.067(2) Uani 1 1 d . . .
F5 F 0.6167(6) 0.2220(3) 0.6890(4) 0.057(2) Uani 1 1 d . . .
C41 C 0.6392(11) 0.0183(5) 0.5755(7) 0.046(3) Uani 1 1 d . . .
C42 C 0.6609(12) -0.0395(6) 0.6000(7) 0.049(4) Uani 1 1 d . . .
C43 C 0.7414(13) -0.0723(6) 0.5783(9) 0.057(4) Uani 1 1 d . . .
C44 C 0.8093(12) -0.0517(7) 0.5252(8) 0.058(4) Uani 1 1 d . . .
C45 C 0.7937(14) 0.0061(6) 0.4996(8) 0.058(4) Uani 1 1 d . . .
C46 C 0.7095(13) 0.0375(6) 0.5212(8) 0.052(4) Uani 1 1 d . . .
F6 F 0.5957(8) -0.0634(3) 0.6472(4) 0.076(2) Uani 1 1 d . . .
F7 F 0.7587(7) -0.1308(3) 0.5995(5) 0.073(2) Uani 1 1 d . . .
F8 F 0.8933(7) -0.0861(3) 0.5005(5) 0.081(2) Uani 1 1 d . . .
F9 F 0.8637(7) 0.0259(3) 0.4497(5) 0.083(3) Uani 1 1 d . . .
F10 F 0.6993(8) 0.0922(3) 0.4958(5) 0.088(3) Uani 1 1 d . . .
C51 C 0.4144(10) 0.1431(4) 0.9833(7) 0.032(3) Uani 1 1 d . . .
C52 C 0.4400(10) 0.1856(4) 1.0438(7) 0.032(3) Uani 1 1 d . . .
C53 C 0.3634(12) 0.2285(5) 1.0555(8) 0.049(3) Uani 1 1 d . . .
C54 C 0.2518(11) 0.2324(5) 1.0039(8) 0.042(3) Uani 1 1 d . . .
C55 C 0.2208(11) 0.1919(5) 0.9444(7) 0.038(3) Uani 1 1 d . . .
C56 C 0.3023(11) 0.1488(5) 0.9369(7) 0.037(3) Uani 1 1 d . . .
F11 F 0.5492(6) 0.1852(3) 1.0985(4) 0.0520(19) Uani 1 1 d . . .
F12 F 0.3959(6) 0.2685(3) 1.1166(5) 0.066(2) Uani 1 1 d . . .
F13 F 0.1758(6) 0.2741(3) 1.0130(5) 0.064(2) Uani 1 1 d . . .
F14 F 0.1137(6) 0.1940(3) 0.8896(4) 0.060(2) Uani 1 1 d . . .
F15 F 0.2620(6) 0.1093(3) 0.8729(4) 0.0538(19) Uani 1 1 d . . .
C60 C 0.8637(11) 0.0540(6) 0.7641(10) 0.077(5) Uani 1 1 d . . .
H60A H 0.7949 0.0729 0.7802 0.093 Uiso 1 1 calc R . .
H60B H 0.8410 0.0138 0.7455 0.093 Uiso 1 1 calc R . .
Cl1 Cl 0.9713(7) 0.0535(3) 0.8362(4) 0.169(3) Uani 1 1 d . . .
Cl2 Cl 0.9110(6) 0.0985(3) 0.6755(5) 0.222(4) Uani 1 1 d . . .

loop_
_atom_site_aniso_label
_atom_site_aniso_U_11
_atom_site_aniso_U_22
_atom_site_aniso_U_33
_atom_site_aniso_U_23
_atom_site_aniso_U_13
_atom_site_aniso_U_12
Au1 0.0375(3) 0.0261(2) 0.0325(2) 0.00246(19) 0.0084(2) -0.0033(2)
Au2 0.0602(4) 0.0452(3) 0.0421(3) 0.0042(2) 0.0123(3) -0.0046(3)
Au3 0.0334(3) 0.0285(2) 0.0318(2) 0.00035(19) 0.0092(2) -0.0005(2)
Fe1 0.0431(12) 0.0310(9) 0.0364(10) -0.0028(7) 0.0138(8) -0.0048(8)
C1 0.036(8) 0.022(5) 0.040(7) -0.006(5) 0.012(6) -0.002(5)
C2 0.043(8) 0.027(6) 0.041(7) 0.009(5) 0.012(6) 0.006(6)
C3 0.043(9) 0.060(8) 0.046(8) -0.001(7) 0.024(7) 0.006(7)
C4 0.054(10) 0.035(7) 0.058(9) -0.008(6) 0.034(7) -0.005(6)
C5 0.046(8) 0.037(7) 0.032(7) -0.002(5) 0.012(6) -0.011(6)
C6 0.055(10) 0.050(8) 0.062(9) -0.017(7) 0.039(8) 0.000(7)
C7 0.074(12) 0.056(9) 0.046(9) -0.010(7) 0.003(8) 0.021(8)
C8 0.045(9) 0.032(6) 0.055(8) -0.010(6) 0.015(7) -0.017(6)
C9 0.059(10) 0.038(7) 0.059(9) -0.007(6) 0.010(8) -0.012(7)
C10 0.063(11) 0.041(8) 0.067(10) -0.010(7) 0.027(8) 0.008(7)
N1 0.040(7) 0.035(5) 0.018(5) -0.010(4) 0.007(4) -0.005(5)
N2 0.070(8) 0.019(5) 0.044(6) 0.000(4) 0.011(6) 0.000(5)
N3 0.026(6) 0.026(5) 0.027(5) 0.001(4) 0.002(4) -0.005(4)
C11 0.033(8) 0.025(6) 0.035(7) 0.002(5) 0.011(6) 0.007(5)
C12 0.047(8) 0.034(6) 0.027(6) 0.000(5) 0.007(6) 0.001(6)
C13 0.038(8) 0.023(5) 0.021(6) -0.005(4) 0.000(5) -0.006(5)
C14 0.035(8) 0.028(6) 0.030(6) -0.001(5) 0.015(6) 0.004(5)
C15 0.050(9) 0.024(6) 0.027(6) 0.003(5) 0.005(6) -0.002(6)
C16 0.032(7) 0.026(6) 0.035(7) 0.001(5) -0.002(5) -0.006(5)
C17 0.039(8) 0.033(6) 0.049(8) -0.007(6) 0.002(6) -0.001(6)
C18 0.046(9) 0.040(7) 0.062(9) 0.004(7) 0.002(7) 0.012(6)
C19 0.076(12) 0.034(7) 0.048(9) 0.007(6) -0.011(8) 0.009(7)
C20 0.057(10) 0.047(7) 0.024(7) 0.005(5) 0.005(6) -0.010(7)
C21 0.030(7) 0.024(5) 0.038(7) 0.006(5) 0.011(6) 0.001(5)
C22 0.044(8) 0.025(6) 0.042(7) 0.001(5) 0.014(6) 0.005(5)
C23 0.034(8) 0.054(8) 0.057(9) 0.020(7) 0.021(7) 0.016(6)
C24 0.027(8) 0.040(7) 0.053(8) -0.005(6) 0.005(6) 0.006(6)
C25 0.037(8) 0.052(7) 0.027(7) -0.001(5) 0.005(6) 0.001(6)
C31 0.036(8) 0.024(5) 0.040(7) 0.004(5) 0.015(6) -0.004(5)
C32 0.026(7) 0.038(7) 0.044(8) -0.004(6) 0.014(6) -0.003(5)
C33 0.036(8) 0.034(7) 0.061(9) -0.015(6) 0.025(7) -0.003(6)
C34 0.033(8) 0.027(6) 0.094(11) -0.015(7) 0.029(8) -0.005(6)
C35 0.055(10) 0.021(6) 0.076(10) 0.006(6) 0.039(8) -0.006(6)
C36 0.040(8) 0.033(6) 0.045(8) 0.004(6) 0.016(6) 0.008(6)
F1 0.052(5) 0.063(5) 0.040(4) 0.010(3) 0.009(3) -0.021(4)
F2 0.045(5) 0.074(5) 0.056(5) -0.016(4) 0.013(4) -0.021(4)
F3 0.057(6) 0.039(4) 0.145(8) -0.017(5) 0.044(5) -0.020(4)
F4 0.081(6) 0.033(4) 0.095(6) 0.024(4) 0.035(5) -0.007(4)
F5 0.059(5) 0.053(4) 0.060(5) 0.016(4) 0.016(4) 0.005(4)
C41 0.042(9) 0.057(8) 0.037(7) -0.007(6) 0.002(6) -0.006(7)
C42 0.060(10) 0.056(9) 0.040(8) 0.012(6) 0.029(7) 0.002(8)
C43 0.061(11) 0.044(8) 0.060(9) 0.015(7) 0.002(8) -0.016(7)
C44 0.052(10) 0.086(11) 0.037(8) -0.023(8) 0.014(7) 0.009(8)
C45 0.072(12) 0.059(9) 0.044(9) -0.009(7) 0.019(8) -0.023(8)
C46 0.057(10) 0.049(8) 0.051(9) 0.001(7) 0.016(8) -0.008(7)
F6 0.114(7) 0.065(5) 0.056(5) 0.010(4) 0.037(5) -0.003(5)
F7 0.086(6) 0.057(5) 0.073(6) 0.004(4) 0.010(5) 0.013(4)
F8 0.074(6) 0.090(6) 0.080(6) -0.013(5) 0.018(5) 0.002(5)
F9 0.080(7) 0.099(6) 0.082(6) -0.008(5) 0.047(5) -0.015(5)
F10 0.134(8) 0.053(5) 0.091(6) 0.023(5) 0.053(6) 0.004(5)
C51 0.030(7) 0.024(6) 0.040(7) 0.009(5) 0.002(6) -0.007(5)
C52 0.032(8) 0.021(5) 0.044(7) 0.004(5) 0.011(6) 0.000(5)
C53 0.050(10) 0.040(7) 0.064(9) -0.023(7) 0.024(8) -0.009(7)
C54 0.034(8) 0.045(7) 0.052(8) -0.005(6) 0.021(7) 0.009(6)
C55 0.035(8) 0.047(7) 0.037(7) 0.004(6) 0.017(6) 0.009(6)
C56 0.037(8) 0.044(7) 0.030(7) -0.007(5) 0.008(6) -0.010(6)
F11 0.054(5) 0.037(4) 0.061(5) -0.016(3) 0.004(4) -0.006(3)
F12 0.064(5) 0.045(4) 0.096(6) -0.026(4) 0.031(5) -0.006(4)
F13 0.055(5) 0.052(4) 0.091(6) -0.006(4) 0.029(4) 0.013(4)
F14 0.039(5) 0.074(5) 0.062(5) -0.004(4) 0.001(4) 0.017(4)
F15 0.047(5) 0.072(5) 0.042(4) -0.014(4) 0.010(3) 0.013(4)
C60 0.017(8) 0.090(11) 0.125(14) -0.056(11) 0.015(9) -0.001(7)
Cl1 0.247(9) 0.147(5) 0.129(5) -0.012(4) 0.077(6) -0.025(5)
Cl2 0.172(6) 0.154(5) 0.255(8) 0.130(5) -0.133(6) -0.101(5)

loop_
_geom_bond_atom_site_label_1
_geom_bond_atom_site_label_2
_geom_bond_distance
_geom_bond_site_symmetry_2
_geom_bond_publ_flag
Au1 C31 2.012(10) . ?
Au1 N1 2.106(8) . ?
Au1 Au3 3.0678(6) . ?
Au1 Au2 3.1559(7) . ?
Au2 C41 1.961(12) . ?
Au2 N2 2.068(10) . ?
Au3 C51 1.982(11) . ?
Au3 N3 2.088(8) . ?
Fe1 C2 1.987(10) . ?
Fe1 C8 2.011(11) . ?
Fe1 C1 2.016(10) . ?
Fe1 C6 2.026(11) . ?
Fe1 C4 2.029(11) . ?
Fe1 C10 2.031(12) . ?
Fe1 C5 2.039(10) . ?
Fe1 C9 2.041(12) . ?
Fe1 C3 2.043(12) . ?
Fe1 C7 2.044(12) . ?
C1 C2 1.412(14) . ?
C1 C5 1.439(13) . ?
C1 C11 1.465(14) . ?
C2 C3 1.385(14) . ?
C3 C4 1.406(15) . ?
C4 C5 1.427(15) . ?
C6 C7 1.357(16) . ?
C6 C10 1.446(16) . ?
C7 C8 1.438(16) . ?
C8 C9 1.405(16) . ?
C9 C10 1.377(16) . ?
N1 C13 1.333(12) . ?
N1 C14 1.356(12) . ?
N2 C16 1.332(13) . ?
N2 C20 1.334(12) . ?
N3 C25 1.332(13) . ?
N3 C21 1.375(12) . ?
C11 C15 1.359(14) . ?
C11 C12 1.394(13) . ?
C12 C13 1.392(14) . ?
C13 C16 1.508(13) . ?
C14 C15 1.355(13) . ?
C14 C21 1.504(14) . ?
C16 C17 1.370(14) . ?
C17 C18 1.358(14) . ?
C18 C19 1.370(17) . ?
C19 C20 1.403(16) . ?
C21 C22 1.370(13) . ?
C22 C23 1.374(15) . ?
C23 C24 1.333(15) . ?
C24 C25 1.348(14) . ?
C31 C32 1.386(14) . ?
C31 C36 1.390(13) . ?
C32 F1 1.319(11) . ?
C32 C33 1.375(14) . ?
C33 F2 1.336(13) . ?
C33 C34 1.360(16) . ?
C34 F3 1.321(12) . ?
C34 C35 1.390(17) . ?
C35 F4 1.320(12) . ?
C35 C36 1.382(15) . ?
C36 F5 1.351(12) . ?
C41 C42 1.391(16) . ?
C41 C46 1.409(16) . ?
C42 C43 1.305(17) . ?
C42 F6 1.320(12) . ?
C43 C44 1.385(17) . ?
C43 F7 1.390(13) . ?
C44 F8 1.379(14) . ?
C44 C45 1.392(18) . ?
C45 C46 1.319(17) . ?
C45 F9 1.355(14) . ?
C46 F10 1.320(13) . ?
C51 C56 1.351(14) . ?
C51 C52 1.383(14) . ?
C52 C53 1.364(15) . ?
C52 F11 1.376(12) . ?
C53 F12 1.356(12) . ?
C53 C54 1.376(16) . ?
C54 F13 1.326(12) . ?
C54 C55 1.346(15) . ?
C55 F14 1.358(12) . ?
C55 C56 1.387(15) . ?
C56 F15 1.394(11) . ?
C60 Cl1 1.517(14) . ?
C60 Cl2 1.965(17) . ?
